data_1524439
loop_
_publ_author_name
'Green, M.L.'

_publ_section_title
;
 Lattice parameters of (Co3.5 Cu1.5) Pr1-x Yx and (Co3 Ni2) Pr1-x Yx
 alloys
;
_journal_name_full 'Journal of the Less-Common Metals'
_journal_page_first 169
_journal_page_last 170
_journal_volume 37
_journal_year 1974
_chemical_formula_sum 'Co3 Ni2 Pr'
_chemical_name_systematic '(Co3 Ni2) Pr'
_space_group_IT_number 191
_symmetry_space_group_name_Hall '-P 6 2'
_symmetry_space_group_name_H-M 'P 6/m m m'
_cell_angle_alpha 90
_cell_angle_beta 90
_cell_angle_gamma 120
_cell_formula_units_Z 1
_cell_length_a 5
_cell_length_b 5
_cell_length_c 4
_cell_volume 86.603
_citation_journal_id_ASTM JCOMAH
_cod_data_source_file Green_JCOMAH_1974_1144.cif
_cod_data_source_block Co3Ni2Pr1
_cod_original_cell_volume 86.60254
_cod_original_formula_sum 'Co3 Ni2 Pr1'
_cod_database_code 1524439

loop_
_symmetry_equiv_pos_as_xyz
x,y,z
x-y,x,z
-y,x-y,z
-x,-y,z
-x+y,-x,z
y,-x+y,z
-y,-x,-z
x-y,-y,-z
x,x-y,-z
y,x,-z
-x+y,y,-z
-x,-x+y,-z
-x,-y,-z
-x+y,-x,-z
y,-x+y,-z
x,y,-z
x-y,x,-z
-y,x-y,-z
y,x,z
-x+y,y,z
-x,-x+y,z
-y,-x,z
x-y,-y,z
x,x-y,z

loop_
_atom_site_label
_atom_site_type_symbol
_atom_site_fract_x
_atom_site_fract_y
_atom_site_fract_z
_atom_site_occupancy
_atom_site_U_iso_or_equiv
Ni1 Ni 0.3333 0.6667 0 0.4 0.0
Co1 Co 0.3333 0.6667 0 0.6 0.0
Co2 Co 0.5 0 0.5 0.6 0.0
Ni2 Ni 0.5 0 0.5 0.4 0.0
Pr1 Pr 0 0 0 1 0.0
